data_1555201
loop_
_publ_author_name
'W\"ossner, Jan S.'
'Grenz, David C.'
'Kratzert, Daniel'
'Esser, Birgit'

_publ_section_title
;
 Tuning the optical properties of spiro-centered charge-transfer dyes by
 extending the donor or acceptor part
;
_journal_issue 21
_journal_name_full 'Organic Chemistry Frontiers'
_journal_page_first 3649
_journal_paper_doi 10.1039/C9QO01134J
_journal_volume 6
_journal_year 2019
_chemical_formula_moiety 'C35 H24 N4 O3'
_chemical_formula_sum 'C35 H24 N4 O3'
_chemical_formula_weight 548.58
_space_group_crystal_system monoclinic
_space_group_IT_number 14
_space_group_name_Hall '-P 2ybc'
_space_group_name_H-M_alt 'P 1 21/c 1'
_atom_sites_solution_hydrogens geom
_atom_sites_solution_primary dual
_audit_creation_date 2018-06-26
_audit_creation_method
;
Olex2 1.2
(compiled 2018.05.29 svn.r3508 for OlexSys, GUI svn.r5506)
;
_audit_update_record
;
2018-06-26 deposited with the CCDC.	2019-09-30 downloaded from the CCDC.
;
_cell_angle_alpha 90
_cell_angle_beta 97.327(9)
_cell_angle_gamma 90
_cell_formula_units_Z 8
_cell_length_a 14.7127(13)
_cell_length_b 13.2097(16)
_cell_length_c 27.114(3)
_cell_measurement_reflns_used 9322
_cell_measurement_temperature 100
_cell_measurement_theta_max 21.804
_cell_measurement_theta_min 2.162
_cell_volume 5226.6(10)
_computing_cell_refinement 'SAINT V8.38A (Madison, 2016)'
_computing_data_collection 'Bruker APEX2 software'
_computing_data_reduction 'SAINT V8.38A (Madison, 2016)'
_computing_molecular_graphics 'Olex2 (Dolomanov et al., 2009)'
_computing_publication_material 'Olex2 (Dolomanov et al., 2009)'
_computing_structure_refinement 'XL (Sheldrick, 2008)'
_computing_structure_solution 'ShelXT (Sheldrick, 2015)'
_diffrn_ambient_temperature 100.01
_diffrn_detector 'Bruker APEX2 area detector'
_diffrn_detector_area_resol_mean 7.9
_diffrn_detector_type 'CCD area detector'
_diffrn_measured_fraction_theta_full 0.999
_diffrn_measured_fraction_theta_max 0.998
_diffrn_measurement_device 'fixed-chi two circle goniometer'
_diffrn_measurement_device_type 'Bruker SMART APEX2 area detector'
_diffrn_measurement_method '\w and \f scans'
_diffrn_radiation_monochromator 'mirror optics'
_diffrn_radiation_probe x-ray
_diffrn_radiation_type MoK\a
_diffrn_radiation_wavelength 0.71073
_diffrn_reflns_av_R_equivalents 0.0587
_diffrn_reflns_av_unetI/netI 0.0412
_diffrn_reflns_Laue_measured_fraction_full 0.999
_diffrn_reflns_Laue_measured_fraction_max 0.998
_diffrn_reflns_limit_h_max 17
_diffrn_reflns_limit_h_min -17
_diffrn_reflns_limit_k_max 15
_diffrn_reflns_limit_k_min -15
_diffrn_reflns_limit_l_max 32
_diffrn_reflns_limit_l_min -32
_diffrn_reflns_number 80580
_diffrn_reflns_point_group_measured_fraction_full 0.999
_diffrn_reflns_point_group_measured_fraction_max 0.998
_diffrn_reflns_theta_full 25.242
_diffrn_reflns_theta_max 25.442
_diffrn_reflns_theta_min 1.395
_diffrn_source 'microfocus sealed X-ray tube'
_diffrn_source_current 50
_diffrn_source_type 'Incoatec Mo I\ms'
_diffrn_source_voltage 0.6
_exptl_absorpt_coefficient_mu 0.091
_exptl_absorpt_correction_T_max 0.7452
_exptl_absorpt_correction_T_min 0.7148
_exptl_absorpt_correction_type multi-scan
_exptl_absorpt_process_details
'SADABS-2016/2 (Bruker,2016/2) was used for absorption correction. wR2(int) was 0.0875 before and 0.0536 after correction. The Ratio of minimum to maximum transmission is 0.9592. The \l/2 correction factor is Not present.'
_exptl_crystal_density_diffrn 1.394
_exptl_crystal_description needle
_exptl_crystal_F_000 2288
_exptl_crystal_recrystallization_method
'The material was recrystallised from a mixture of DCM and methanol  by solvent layering'
_exptl_crystal_size_max 0.11
_exptl_crystal_size_mid 0.07
_exptl_crystal_size_min 0.04
_refine_diff_density_max 0.581
_refine_diff_density_min -0.193
_refine_diff_density_rms 0.054
_refine_ls_extinction_method none
_refine_ls_goodness_of_fit_ref 1.061
_refine_ls_hydrogen_treatment constr
_refine_ls_matrix_type full
_refine_ls_number_parameters 761
_refine_ls_number_reflns 9634
_refine_ls_number_restraints 0
_refine_ls_restrained_S_all 1.061
_refine_ls_R_factor_all 0.0920
_refine_ls_R_factor_gt 0.0563
_refine_ls_shift/su_max 0.000
_refine_ls_shift/su_mean 0.000
_refine_ls_structure_factor_coef Fsqd
_refine_ls_weighting_details 'w=1/[\s^2^(Fo^2^)+(0.0646P)^2^+2.7610P] where P=(Fo^2^+2Fc^2^)/3'
_refine_ls_weighting_scheme calc
_refine_ls_wR_factor_gt 0.1316
_refine_ls_wR_factor_ref 0.1489
_reflns_Friedel_coverage 0.000
_reflns_number_gt 6571
_reflns_number_total 9634
_reflns_threshold_expression 'I > 2\s(I)'
_cod_data_source_file c9qo01134j2.cif
_cod_data_source_block esser_jw137_0m_a
_cod_depositor_comments
;

2022-03-18
Z value and formula fixed to values more according to usual
chemical conventions.                 miguel
;
_cod_original_formula_sum 'C70 H48 N8 O6'
_cod_original_formula_weight 1097.16
_cod_original_formula_moiety '2(C35 H24 N4 O3)'
_cod_original_formula_units_Z 4
_cod_original_cell_volume 5226.6(9)
_cod_database_code 1555201
_shelx_shelxl_version_number 2018/3
_shelx_space_group_comment
;
The symmetry employed for this shelxl refinement is uniquely defined
by the following loop, which should always be used as a source of
symmetry information in preference to the above space-group names.
They are only intended as comments.
;
_shelx_estimated_absorpt_t_max 0.996
_shelx_estimated_absorpt_t_min 0.990
_olex2_refinement_description
;
1. Fixed Uiso
 At 1.2 times of:
  All C(H) groups
 At 1.5 times of:
  All C(H,H,H) groups
2.a Aromatic/amide H refined with riding coordinates:
 C2(H2), C3(H3), C4(H4), C6(H6), C7(H7), C8(H8), C23A(H23A), C16(H16),
 C24A(H24A), C17(H17), C19(H19), C8A(H8A), C7A(H7A), C26A(H26A), C31A(H31A),
 C17A(H17A), C6A(H6A), C16A(H16A), C19A(H19A), C27A(H27A), C35A(H35A),
 C32A(H32A), C2A(H2A), C4A(H4A), C3A(H3A), C23(H23), C33A(H33A), C27(H27),
 C26(H26), C24(H24), C34A(H34A), C31(H31), C32(H32), C33(H33), C34(H34),
 C35(H35)
2.b Idealised Me refined as rotating group:
 C12(H12a,H12b,H12c), C13(H13a,H13b,H13c), C13A(H13d,H13e,H13f), C12A(H12d,
 H12e,H12f)
;
_olex2_diffrn_ambient_temperature_device 'Oxford Cryosystems 800'
_olex2_exptl_crystal_mounting_method 'The crystal was mounted on a MITIGEN holder in perfluoroether oil'
_olex2_submission_special_instructions 'No special instructions were received'

loop_
_space_group_symop_operation_xyz
'x, y, z'
'-x, y+1/2, -z+1/2'
'-x, -y, -z'
'x, -y-1/2, z-1/2'

loop_
_atom_site_label
_atom_site_type_symbol
_atom_site_fract_x
_atom_site_fract_y
_atom_site_fract_z
_atom_site_U_iso_or_equiv
_atom_site_adp_type
_atom_site_occupancy
_atom_site_site_symmetry_order
_atom_site_calc_flag
_atom_site_refinement_flags_posn
O1 O 0.55629(11) 0.52570(13) 0.45811(6) 0.0357(4) Uani 1 1 d .
N1 N 0.57846(14) 0.30106(15) 0.42458(8) 0.0342(5) Uani 1 1 d .
C1 C 0.72200(16) 0.4276(2) 0.40600(9) 0.0352(6) Uani 1 1 d .
O3A O 1.01932(11) 0.26762(12) 0.36277(6) 0.0317(4) Uani 1 1 d .
O2 O 0.48626(11) 0.30822(14) 0.31948(6) 0.0388(4) Uani 1 1 d .
N2 N 0.63881(13) 0.42634(16) 0.37416(7) 0.0314(5) Uani 1 1 d .
C2 C 0.79487(18) 0.4869(3) 0.39642(10) 0.0486(8) Uani 1 1 d .
H2 H 0.788737 0.530317 0.368242 0.058 Uiso 1 1 calc R
C3 C 0.87819(19) 0.4835(3) 0.42816(11) 0.0580(9) Uani 1 1 d .
H3 H 0.927941 0.524427 0.420964 0.070 Uiso 1 1 calc R
O3 O -0.12595(10) 0.51625(12) 0.18712(5) 0.0277(4) Uani 1 1 d .
N3 N -0.19055(13) 0.53219(16) 0.25603(7) 0.0322(5) Uani 1 1 d .
C4 C 0.88891(19) 0.4229(3) 0.46884(11) 0.0562(9) Uani 1 1 d .
H4 H 0.945781 0.422068 0.489827 0.067 Uiso 1 1 calc R
N4 N -0.25949(14) 0.53427(16) 0.21517(8) 0.0346(5) Uani 1 1 d .
O2A O 0.42114(12) 0.48175(14) 0.24748(6) 0.0397(4) Uani 1 1 d .
C5 C 0.81603(19) 0.3607(2) 0.48031(10) 0.0448(7) Uani 1 1 d .
O1A O 0.34959(12) 0.34235(14) 0.08667(6) 0.0424(5) Uani 1 1 d .
C6 C 0.8244(2) 0.2954(3) 0.52162(11) 0.0563(9) Uani 1 1 d .
H6 H 0.880618 0.292202 0.543089 0.068 Uiso 1 1 calc R
N1A N 0.26695(13) 0.35816(15) 0.18855(7) 0.0306(5) Uani 1 1 d .
C7 C 0.7532(3) 0.2374(2) 0.53100(11) 0.0561(9) Uani 1 1 d .
H7 H 0.760438 0.193634 0.559041 0.067 Uiso 1 1 calc R
N4A N 1.15439(14) 0.25241(15) 0.33608(8) 0.0339(5) Uani 1 1 d .
C8 C 0.6684(2) 0.2398(2) 0.50029(10) 0.0474(7) Uani 1 1 d .
H8 H 0.618780 0.199467 0.508190 0.057 Uiso 1 1 calc R
N2A N 0.30701(14) 0.51407(16) 0.15175(7) 0.0337(5) Uani 1 1 d .
C9 C 0.65763(18) 0.3011(2) 0.45874(9) 0.0367(6) Uani 1 1 d .
N3A N 1.08595(14) 0.24782(15) 0.29492(7) 0.0335(5) Uani 1 1 d .
C23A C 0.81825(17) 0.26984(18) 0.20777(9) 0.0326(6) Uani 1 1 d .
H23A H 0.811017 0.269817 0.172448 0.039 Uiso 1 1 calc R
C9A C 0.18297(16) 0.35407(19) 0.15812(8) 0.0292(6) Uani 1 1 d .
C29A C 1.11195(16) 0.26483(18) 0.37485(9) 0.0305(6) Uani 1 1 d .
C28A C 1.00852(17) 0.25713(17) 0.31233(9) 0.0299(6) Uani 1 1 d .
C15A C 0.47638(16) 0.32150(18) 0.15103(9) 0.0308(6) Uani 1 1 d .
C18A C 0.64833(16) 0.29005(19) 0.20515(9) 0.0331(6) Uani 1 1 d .
C10 C 0.73156(17) 0.3637(2) 0.44847(9) 0.0345(6) Uani 1 1 d .
C1A C 0.22323(17) 0.51608(19) 0.12078(9) 0.0323(6) Uani 1 1 d .
C11 C 0.55808(15) 0.39244(19) 0.39498(9) 0.0291(6) Uani 1 1 d .
C22A C 0.74086(17) 0.27640(19) 0.23286(9) 0.0332(6) Uani 1 1 d .
C12 C 0.4994(2) 0.2477(2) 0.43957(11) 0.0489(8) Uani 1 1 d .
H12A H 0.516065 0.177173 0.447520 0.073 Uiso 1 1 calc GR
H12B H 0.448794 0.249416 0.412302 0.073 Uiso 1 1 calc GR
H12C H 0.480200 0.280610 0.468946 0.073 Uiso 1 1 calc GR
C14 C 0.51468(16) 0.47593(18) 0.42499(8) 0.0280(5) Uani 1 1 d .
C13 C 0.62231(18) 0.5125(2) 0.34022(9) 0.0372(6) Uani 1 1 d .
H13A H 0.626236 0.575591 0.359414 0.056 Uiso 1 1 calc GR
H13B H 0.561134 0.506590 0.321354 0.056 Uiso 1 1 calc GR
H13C H 0.668502 0.513085 0.317185 0.056 Uiso 1 1 calc GR
C14A C 0.38465(17) 0.35465(19) 0.12900(9) 0.0320(6) Uani 1 1 d .
C15 C 0.41706(16) 0.48488(17) 0.40466(8) 0.0259(5) Uani 1 1 d .
C30A C 1.14902(16) 0.27822(18) 0.42677(9) 0.0314(6) Uani 1 1 d .
C16 C 0.34776(16) 0.54022(18) 0.42257(9) 0.0301(6) Uani 1 1 d .
H16 H 0.358840 0.575938 0.453160 0.036 Uiso 1 1 calc R
C24A C 0.90465(17) 0.26343(18) 0.23387(9) 0.0328(6) Uani 1 1 d .
H24A H 0.956639 0.260167 0.216447 0.039 Uiso 1 1 calc R
C17 C 0.26270(16) 0.54178(18) 0.39473(9) 0.0307(6) Uani 1 1 d .
H17 H 0.214728 0.578583 0.406885 0.037 Uiso 1 1 calc R
C11A C 0.34039(16) 0.41551(19) 0.16945(9) 0.0312(6) Uani 1 1 d .
C18 C 0.24412(15) 0.49085(18) 0.34890(8) 0.0275(5) Uani 1 1 d .
C21A C 0.42207(17) 0.42764(19) 0.21112(9) 0.0325(6) Uani 1 1 d .
C19 C 0.31308(15) 0.43192(18) 0.33251(8) 0.0285(5) Uani 1 1 d .
H19 H 0.301784 0.394322 0.302483 0.034 Uiso 1 1 calc R
C10A C 0.15936(16) 0.43667(18) 0.12521(9) 0.0304(6) Uani 1 1 d .
C25A C 0.91632(16) 0.26170(18) 0.28536(9) 0.0304(6) Uani 1 1 d .
C8A C 0.12048(17) 0.27650(19) 0.16094(9) 0.0330(6) Uani 1 1 d .
H8A H 0.136230 0.220284 0.182173 0.040 Uiso 1 1 calc R
C5A C 0.07171(17) 0.4398(2) 0.09674(9) 0.0342(6) Uani 1 1 d .
C7A C 0.03377(17) 0.2809(2) 0.13243(9) 0.0370(6) Uani 1 1 d .
H7A H -0.008476 0.227197 0.134728 0.044 Uiso 1 1 calc R
C20A C 0.49913(16) 0.36555(19) 0.19805(9) 0.0319(6) Uani 1 1 d .
C26A C 0.84004(17) 0.2666(2) 0.31083(10) 0.0369(6) Uani 1 1 d .
H26A H 0.847480 0.264643 0.346142 0.044 Uiso 1 1 calc R
C31A C 1.24140(17) 0.2973(2) 0.44019(10) 0.0380(6) Uani 1 1 d .
H31A H 1.281507 0.300591 0.415409 0.046 Uiso 1 1 calc R
C17A C 0.62369(18) 0.2463(2) 0.15834(10) 0.0379(6) Uani 1 1 d .
H17A H 0.667014 0.204578 0.144868 0.046 Uiso 1 1 calc R
C13A C 0.37769(17) 0.5828(2) 0.13947(10) 0.0390(6) Uani 1 1 d .
H13D H 0.392337 0.567605 0.105995 0.059 Uiso 1 1 calc GR
H13E H 0.432789 0.574477 0.163552 0.059 Uiso 1 1 calc GR
H13F H 0.355706 0.652671 0.140573 0.059 Uiso 1 1 calc GR
C12A C 0.29440(18) 0.26755(19) 0.21822(9) 0.0355(6) Uani 1 1 d .
H12D H 0.248627 0.253192 0.240554 0.053 Uiso 1 1 calc GR
H12E H 0.354100 0.279317 0.237884 0.053 Uiso 1 1 calc GR
H12F H 0.298791 0.209731 0.196000 0.053 Uiso 1 1 calc GR
C6A C 0.00891(17) 0.3606(2) 0.10149(9) 0.0371(6) Uani 1 1 d .
H6A H -0.050582 0.362682 0.083187 0.045 Uiso 1 1 calc R
C16A C 0.53894(17) 0.2612(2) 0.13092(9) 0.0367(6) Uani 1 1 d .
H16A H 0.524135 0.230813 0.099152 0.044 Uiso 1 1 calc R
C19A C 0.58419(17) 0.3512(2) 0.22519(9) 0.0350(6) Uani 1 1 d .
H19A H 0.598962 0.382077 0.256833 0.042 Uiso 1 1 calc R
C27A C 0.75376(18) 0.2744(2) 0.28463(9) 0.0392(6) Uani 1 1 d .
H27A H 0.702023 0.278542 0.302224 0.047 Uiso 1 1 calc R
C35A C 1.09160(19) 0.2704(2) 0.46350(10) 0.0430(7) Uani 1 1 d .
H35A H 1.028033 0.257861 0.454651 0.052 Uiso 1 1 calc R
C32A C 1.27528(19) 0.3115(2) 0.48961(10) 0.0436(7) Uani 1 1 d .
H32A H 1.338154 0.327585 0.498596 0.052 Uiso 1 1 calc R
C20 C 0.39822(15) 0.42933(18) 0.36084(8) 0.0276(5) Uani 1 1 d .
C2A C 0.19960(19) 0.5930(2) 0.08721(10) 0.0412(7) Uani 1 1 d .
H2A H 0.242786 0.644662 0.082903 0.049 Uiso 1 1 calc R
C21 C 0.47954(16) 0.36894(19) 0.35213(9) 0.0304(6) Uani 1 1 d .
C4A C 0.04995(19) 0.5220(2) 0.06405(10) 0.0426(7) Uani 1 1 d .
H4A H -0.008958 0.525741 0.045174 0.051 Uiso 1 1 calc R
C22 C 0.15261(16) 0.49875(17) 0.31953(8) 0.0264(5) Uani 1 1 d .
C3A C 0.11278(19) 0.5957(2) 0.05942(10) 0.0456(7) Uani 1 1 d .
H3A H 0.097426 0.650031 0.036935 0.055 Uiso 1 1 calc R
C23 C 0.07376(16) 0.50684(18) 0.34343(9) 0.0295(6) Uani 1 1 d .
H23 H 0.079495 0.507266 0.378725 0.035 Uiso 1 1 calc R
C33A C 1.2186(2) 0.3027(2) 0.52568(11) 0.0490(8) Uani 1 1 d .
H33A H 1.242404 0.311402 0.559656 0.059 Uiso 1 1 calc R
C29 C -0.21871(16) 0.52497(18) 0.17591(9) 0.0287(5) Uani 1 1 d .
C28 C -0.11419(16) 0.52144(18) 0.23781(8) 0.0279(5) Uani 1 1 d .
C27 C 0.14184(16) 0.49786(18) 0.26755(9) 0.0287(5) Uani 1 1 d .
H27 H 0.194289 0.492240 0.250609 0.034 Uiso 1 1 calc R
C26 C 0.05594(16) 0.50506(18) 0.24052(9) 0.0286(6) Uani 1 1 d .
H26 H 0.049834 0.503981 0.205215 0.034 Uiso 1 1 calc R
C25 C -0.02180(16) 0.51388(17) 0.26462(8) 0.0273(5) Uani 1 1 d .
C24 C -0.01184(16) 0.51418(18) 0.31641(9) 0.0288(5) Uani 1 1 d .
H24 H -0.064485 0.519479 0.333215 0.035 Uiso 1 1 calc R
C34A C 1.1270(2) 0.2810(3) 0.51275(10) 0.0520(8) Uani 1 1 d .
H34A H 1.088147 0.273339 0.537922 0.062 Uiso 1 1 calc R
C30 C -0.25859(16) 0.52200(18) 0.12378(9) 0.0319(6) Uani 1 1 d .
C31 C -0.35300(18) 0.5080(2) 0.11201(10) 0.0385(6) Uani 1 1 d .
H31 H -0.390658 0.499289 0.137665 0.046 Uiso 1 1 calc R
C32 C -0.39115(19) 0.5070(2) 0.06268(10) 0.0420(7) Uani 1 1 d .
H32 H -0.455018 0.495381 0.054508 0.050 Uiso 1 1 calc R
C33 C -0.33758(19) 0.5226(2) 0.02529(10) 0.0411(7) Uani 1 1 d .
H33 H -0.365020 0.524224 -0.008372 0.049 Uiso 1 1 calc R
C34 C -0.24387(19) 0.5358(2) 0.03654(10) 0.0408(7) Uani 1 1 d .
H34 H -0.206773 0.545842 0.010734 0.049 Uiso 1 1 calc R
C35 C -0.20455(18) 0.53429(19) 0.08603(9) 0.0353(6) Uani 1 1 d .
H35 H -0.140114 0.541757 0.093946 0.042 Uiso 1 1 calc R

loop_
_atom_site_aniso_label
_atom_site_aniso_U_11
_atom_site_aniso_U_22
_atom_site_aniso_U_33
_atom_site_aniso_U_23
_atom_site_aniso_U_13
_atom_site_aniso_U_12
O1 0.0320(10) 0.0395(10) 0.0347(10) -0.0078(8) 0.0013(8) -0.0028(8)
N1 0.0353(12) 0.0302(12) 0.0376(12) -0.0007(10) 0.0066(10) 0.0021(9)
C1 0.0261(14) 0.0483(17) 0.0320(14) -0.0091(12) 0.0063(11) 0.0031(12)
O3A 0.0281(10) 0.0336(10) 0.0334(10) 0.0047(8) 0.0035(7) 0.0012(7)
O2 0.0335(10) 0.0433(11) 0.0402(10) -0.0117(9) 0.0067(8) 0.0009(8)
N2 0.0242(11) 0.0413(13) 0.0290(11) 0.0006(9) 0.0039(9) -0.0021(9)
C2 0.0322(16) 0.080(2) 0.0347(15) -0.0047(15) 0.0075(12) -0.0059(15)
C3 0.0281(16) 0.102(3) 0.0451(18) -0.0147(19) 0.0100(14) -0.0121(16)
O3 0.0258(9) 0.0283(9) 0.0286(9) -0.0020(7) 0.0023(7) 0.0020(7)
N3 0.0277(11) 0.0355(12) 0.0332(11) 0.0015(9) 0.0035(9) 0.0020(9)
C4 0.0266(16) 0.091(3) 0.0485(19) -0.0220(18) -0.0049(13) 0.0136(16)
N4 0.0284(12) 0.0374(13) 0.0376(12) 0.0019(10) 0.0027(10) -0.0006(9)
O2A 0.0386(11) 0.0463(11) 0.0348(10) -0.0106(9) 0.0067(8) -0.0030(9)
C5 0.0406(17) 0.0540(19) 0.0382(16) -0.0178(14) -0.0008(13) 0.0210(14)
O1A 0.0389(11) 0.0526(12) 0.0352(11) -0.0099(9) 0.0024(9) 0.0014(9)
C6 0.066(2) 0.057(2) 0.0406(17) -0.0138(16) -0.0136(16) 0.0354(19)
N1A 0.0289(11) 0.0326(12) 0.0310(11) 0.0013(9) 0.0066(9) -0.0011(9)
C7 0.088(3) 0.0375(18) 0.0388(17) -0.0032(14) -0.0085(17) 0.0280(18)
N4A 0.0318(12) 0.0315(12) 0.0377(12) 0.0000(9) 0.0018(10) 0.0026(9)
C8 0.071(2) 0.0293(15) 0.0408(16) -0.0014(13) 0.0045(15) 0.0104(14)
N2A 0.0317(12) 0.0322(12) 0.0388(12) 0.0002(10) 0.0106(10) -0.0027(9)
C9 0.0458(16) 0.0331(15) 0.0307(14) -0.0054(12) 0.0029(12) 0.0149(13)
N3A 0.0314(12) 0.0316(12) 0.0374(12) -0.0012(9) 0.0036(10) 0.0011(9)
C23A 0.0365(15) 0.0304(14) 0.0310(13) -0.0036(11) 0.0048(11) 0.0040(11)
C9A 0.0271(13) 0.0338(14) 0.0272(13) -0.0043(11) 0.0059(10) 0.0003(11)
C29A 0.0265(14) 0.0230(13) 0.0418(15) 0.0066(11) 0.0030(12) -0.0008(10)
C28A 0.0337(15) 0.0216(13) 0.0347(14) 0.0016(10) 0.0059(11) -0.0009(10)
C15A 0.0296(14) 0.0312(14) 0.0321(13) -0.0015(11) 0.0056(11) -0.0040(11)
C18A 0.0293(14) 0.0359(15) 0.0343(14) 0.0000(12) 0.0056(11) -0.0036(11)
C10 0.0338(15) 0.0380(15) 0.0314(14) -0.0099(12) 0.0028(11) 0.0124(12)
C1A 0.0318(14) 0.0320(14) 0.0350(14) 0.0001(11) 0.0109(11) 0.0018(11)
C11 0.0229(13) 0.0334(14) 0.0308(13) 0.0007(11) 0.0032(10) 0.0008(10)
C22A 0.0301(14) 0.0330(14) 0.0360(14) 0.0015(11) 0.0021(11) -0.0012(11)
C12 0.0500(18) 0.0382(17) 0.0605(19) 0.0094(14) 0.0152(15) -0.0015(14)
C14 0.0292(13) 0.0288(13) 0.0261(12) 0.0027(11) 0.0036(11) -0.0056(11)
C13 0.0353(15) 0.0455(17) 0.0311(14) 0.0014(12) 0.0054(11) -0.0070(12)
C14A 0.0347(15) 0.0317(14) 0.0295(14) -0.0023(11) 0.0034(11) -0.0060(11)
C15 0.0280(13) 0.0245(13) 0.0255(12) 0.0002(10) 0.0046(10) -0.0026(10)
C30A 0.0307(14) 0.0236(13) 0.0389(14) 0.0042(11) 0.0006(11) 0.0017(11)
C16 0.0334(14) 0.0285(14) 0.0282(13) -0.0039(11) 0.0026(11) -0.0006(11)
C24A 0.0327(15) 0.0297(14) 0.0364(14) -0.0019(11) 0.0061(11) 0.0043(11)
C17 0.0296(14) 0.0300(14) 0.0331(14) -0.0020(11) 0.0063(11) 0.0043(11)
C11A 0.0282(14) 0.0324(14) 0.0338(14) -0.0011(11) 0.0065(11) -0.0012(11)
C18 0.0276(13) 0.0262(13) 0.0289(13) -0.0006(10) 0.0045(10) -0.0031(10)
C21A 0.0330(14) 0.0348(15) 0.0309(14) -0.0040(12) 0.0089(11) -0.0041(11)
C19 0.0278(13) 0.0319(14) 0.0262(12) -0.0054(11) 0.0057(10) -0.0028(11)
C10A 0.0316(14) 0.0310(14) 0.0306(13) -0.0011(11) 0.0120(11) 0.0043(11)
C25A 0.0309(14) 0.0233(13) 0.0364(14) 0.0023(11) 0.0015(11) -0.0008(10)
C8A 0.0356(15) 0.0342(14) 0.0307(13) -0.0018(11) 0.0092(11) -0.0035(12)
C5A 0.0327(15) 0.0418(16) 0.0291(13) -0.0005(12) 0.0084(11) 0.0046(12)
C7A 0.0344(15) 0.0423(16) 0.0362(15) -0.0055(13) 0.0117(12) -0.0090(12)
C20A 0.0294(14) 0.0356(15) 0.0319(13) -0.0017(11) 0.0084(11) -0.0029(11)
C26A 0.0327(15) 0.0449(16) 0.0326(14) 0.0060(12) 0.0023(11) -0.0028(12)
C31A 0.0312(15) 0.0405(16) 0.0423(16) 0.0062(13) 0.0047(12) -0.0014(12)
C17A 0.0342(15) 0.0376(16) 0.0423(15) -0.0059(12) 0.0058(12) 0.0044(12)
C13A 0.0369(15) 0.0323(15) 0.0487(16) 0.0010(12) 0.0090(13) -0.0055(12)
C12A 0.0395(16) 0.0339(15) 0.0332(14) 0.0020(11) 0.0048(12) -0.0019(12)
C6A 0.0268(14) 0.0482(17) 0.0363(14) -0.0046(13) 0.0043(11) -0.0005(12)
C16A 0.0366(15) 0.0389(16) 0.0350(14) -0.0095(12) 0.0053(12) -0.0023(12)
C19A 0.0308(14) 0.0423(16) 0.0327(14) -0.0051(12) 0.0072(11) -0.0027(12)
C27A 0.0318(15) 0.0508(17) 0.0360(15) 0.0029(13) 0.0085(12) -0.0023(13)
C35A 0.0324(15) 0.0536(18) 0.0432(16) 0.0020(14) 0.0054(12) 0.0006(13)
C32A 0.0366(16) 0.0452(17) 0.0463(17) 0.0051(14) -0.0053(13) 0.0014(13)
C20 0.0247(13) 0.0276(13) 0.0315(13) -0.0043(11) 0.0078(10) -0.0016(10)
C2A 0.0415(16) 0.0377(16) 0.0468(16) 0.0066(13) 0.0152(13) 0.0015(13)
C21 0.0302(14) 0.0336(14) 0.0282(13) -0.0024(11) 0.0072(11) -0.0044(11)
C4A 0.0358(16) 0.0551(19) 0.0378(15) 0.0075(14) 0.0082(12) 0.0106(14)
C22 0.0286(13) 0.0207(12) 0.0300(13) -0.0027(10) 0.0038(10) -0.0010(10)
C3A 0.0449(18) 0.0457(18) 0.0486(17) 0.0176(14) 0.0156(14) 0.0166(14)
C23 0.0332(14) 0.0286(14) 0.0270(13) -0.0026(10) 0.0051(11) 0.0006(11)
C33A 0.0519(19) 0.056(2) 0.0370(16) -0.0003(14) -0.0014(14) 0.0119(15)
C29 0.0238(13) 0.0248(13) 0.0374(14) -0.0004(11) 0.0029(11) 0.0012(10)
C28 0.0310(14) 0.0233(13) 0.0295(13) -0.0006(10) 0.0039(11) 0.0011(10)
C27 0.0252(13) 0.0293(14) 0.0324(13) -0.0034(11) 0.0067(11) 0.0017(10)
C26 0.0324(14) 0.0278(14) 0.0256(12) -0.0024(10) 0.0040(11) 0.0013(11)
C25 0.0303(14) 0.0218(13) 0.0296(13) -0.0010(10) 0.0037(10) 0.0013(10)
C24 0.0271(13) 0.0275(13) 0.0329(13) 0.0000(11) 0.0084(11) 0.0022(10)
C34A 0.0433(18) 0.074(2) 0.0401(17) 0.0058(15) 0.0103(14) 0.0027(16)
C30 0.0302(14) 0.0263(13) 0.0381(14) -0.0017(11) 0.0004(11) 0.0036(11)
C31 0.0343(15) 0.0385(16) 0.0416(15) -0.0006(12) 0.0001(12) 0.0047(12)
C32 0.0358(16) 0.0379(16) 0.0492(17) -0.0032(13) -0.0064(13) 0.0074(12)
C33 0.0511(18) 0.0331(15) 0.0359(15) -0.0055(12) -0.0064(13) 0.0042(13)
C34 0.0507(18) 0.0353(16) 0.0365(15) -0.0019(12) 0.0056(13) 0.0003(13)
C35 0.0359(15) 0.0310(14) 0.0384(15) -0.0034(12) 0.0028(12) 0.0002(11)

loop_
_atom_type_symbol
_atom_type_description
_atom_type_scat_dispersion_real
_atom_type_scat_dispersion_imag
_atom_type_scat_source
C C 0.0033 0.0016 'International Tables Vol C Tables 4.2.6.8 and 6.1.1.4'
H H 0.0000 0.0000 'International Tables Vol C Tables 4.2.6.8 and 6.1.1.4'
N N 0.0061 0.0033 'International Tables Vol C Tables 4.2.6.8 and 6.1.1.4'
O O 0.0106 0.0060 'International Tables Vol C Tables 4.2.6.8 and 6.1.1.4'

loop_
_geom_angle_atom_site_label_1
_geom_angle_atom_site_label_2
_geom_angle_atom_site_label_3
_geom_angle
C9 N1 C11 117.5(2)
C9 N1 C12 116.3(2)
C11 N1 C12 115.9(2)
N2 C1 C10 118.6(2)
C2 C1 N2 121.9(2)
C2 C1 C10 119.5(2)
C29A O3A C28A 102.93(18)
C1 N2 C11 117.21(19)
C1 N2 C13 116.0(2)
C11 N2 C13 113.98(19)
C1 C2 C3 120.3(3)
C4 C3 C2 121.3(3)
C29 O3 C28 102.41(17)
C28 N3 N4 106.05(19)
C3 C4 C5 120.6(3)
C29 N4 N3 106.47(19)
C4 C5 C10 118.6(3)
C6 C5 C4 122.6(3)
C6 C5 C10 118.8(3)
C7 C6 C5 120.5(3)
C9A N1A C11A 116.58(19)
C9A N1A C12A 116.9(2)
C11A N1A C12A 116.77(19)
C6 C7 C8 121.7(3)
C29A N4A N3A 106.15(19)
C9 C8 C7 119.8(3)
C1A N2A C11A 116.8(2)
C1A N2A C13A 116.9(2)
C13A N2A C11A 114.51(19)
N1 C9 C10 117.8(2)
C8 C9 N1 122.8(3)
C8 C9 C10 119.3(3)
C28A N3A N4A 106.33(19)
C24A C23A C22A 120.6(2)
N1A C9A C10A 117.9(2)
C8A C9A N1A 122.6(2)
C8A C9A C10A 119.4(2)
O3A C29A C30A 118.0(2)
N4A C29A O3A 112.2(2)
N4A C29A C30A 129.7(2)
O3A C28A C25A 118.7(2)
N3A C28A O3A 112.4(2)
N3A C28A C25A 128.8(2)
C20A C15A C14A 110.2(2)
C16A C15A C14A 129.4(2)
C16A C15A C20A 120.3(2)
C17A C18A C22A 121.7(2)
C17A C18A C19A 118.7(2)
C19A C18A C22A 119.6(2)
C1 C10 C9 120.4(2)
C5 C10 C1 119.8(3)
C5 C10 C9 119.8(2)
N2A C1A C10A 118.4(2)
C2A C1A N2A 122.6(2)
C2A C1A C10A 119.0(2)
N1 C11 C14 111.60(18)
N1 C11 C21 108.99(19)
N2 C11 N1 110.40(19)
N2 C11 C14 113.34(19)
N2 C11 C21 109.69(18)
C14 C11 C21 102.48(18)
C23A C22A C18A 120.9(2)
C27A C22A C23A 118.3(2)
C27A C22A C18A 120.8(2)
O1 C14 C11 124.7(2)
O1 C14 C15 127.4(2)
C15 C14 C11 107.83(19)
O1A C14A C15A 127.2(2)
O1A C14A C11A 124.7(2)
C15A C14A C11A 108.07(19)
C16 C15 C14 129.3(2)
C16 C15 C20 120.0(2)
C20 C15 C14 110.8(2)
C31A C30A C29A 120.7(2)
C31A C30A C35A 119.4(2)
C35A C30A C29A 119.8(2)
C17 C16 C15 118.1(2)
C23A C24A C25A 120.5(2)
C16 C17 C18 122.5(2)
N1A C11A C14A 111.88(19)
N1A C11A C21A 109.49(19)
N2A C11A N1A 110.27(19)
N2A C11A C14A 112.47(19)
N2A C11A C21A 110.3(2)
C21A C11A C14A 102.16(19)
C17 C18 C22 120.2(2)
C19 C18 C17 118.7(2)
C19 C18 C22 121.1(2)
O2A C21A C11A 124.2(2)
O2A C21A C20A 127.4(2)
C20A C21A C11A 108.4(2)
C20 C19 C18 118.7(2)
C1A C10A C9A 120.4(2)
C5A C10A C9A 119.7(2)
C5A C10A C1A 119.8(2)
C24A C25A C28A 119.6(2)
C24A C25A C26A 119.7(2)
C26A C25A C28A 120.7(2)
C9A C8A C7A 120.1(2)
C6A C5A C10A 119.3(2)
C4A C5A C10A 118.8(2)
C4A C5A C6A 121.9(2)
C6A C7A C8A 121.5(2)
C15A C20A C21A 110.3(2)
C19A C20A C15A 121.5(2)
C19A C20A C21A 128.2(2)
C27A C26A C25A 119.7(2)
C32A C31A C30A 120.0(2)
C16A C17A C18A 122.7(2)
C7A C6A C5A 120.0(2)
C15A C16A C17A 118.1(2)
C20A C19A C18A 118.8(2)
C26A C27A C22A 121.3(2)
C34A C35A C30A 119.9(3)
C33A C32A C31A 120.3(3)
C15 C20 C21 110.0(2)
C19 C20 C15 121.8(2)
C19 C20 C21 128.1(2)
C1A C2A C3A 120.7(3)
O2 C21 C11 123.7(2)
O2 C21 C20 128.1(2)
C20 C21 C11 108.08(19)
C3A C4A C5A 120.4(3)
C23 C22 C18 120.4(2)
C27 C22 C18 121.4(2)
C27 C22 C23 118.2(2)
C4A C3A C2A 121.1(3)
C24 C23 C22 120.9(2)
C32A C33A C34A 120.1(3)
O3 C29 C30 118.7(2)
N4 C29 O3 112.4(2)
N4 C29 C30 128.9(2)
O3 C28 C25 119.2(2)
N3 C28 O3 112.7(2)
N3 C28 C25 128.1(2)
C26 C27 C22 120.9(2)
C27 C26 C25 120.5(2)
C26 C25 C28 122.7(2)
C26 C25 C24 119.1(2)
C24 C25 C28 118.2(2)
C23 C24 C25 120.5(2)
C35A C34A C33A 120.3(3)
C31 C30 C29 119.3(2)
C35 C30 C29 121.0(2)
C35 C30 C31 119.7(2)
C32 C31 C30 119.4(3)
C33 C32 C31 120.7(3)
C32 C33 C34 120.3(2)
C33 C34 C35 119.4(3)
C30 C35 C34 120.5(2)

loop_
_geom_bond_atom_site_label_1
_geom_bond_atom_site_label_2
_geom_bond_distance
O1 C14 1.214(3)
N1 C9 1.393(3)
N1 C11 1.459(3)
N1 C12 1.462(3)
C1 N2 1.405(3)
C1 C2 1.379(4)
C1 C10 1.421(4)
O3A C29A 1.361(3)
O3A C28A 1.363(3)
O2 C21 1.208(3)
N2 C11 1.450(3)
N2 C13 1.465(3)
C2 C3 1.406(4)
C3 C4 1.356(4)
O3 C29 1.365(3)
O3 C28 1.365(3)
N3 N4 1.404(3)
N3 C28 1.292(3)
C4 C5 1.416(4)
N4 C29 1.293(3)
O2A C21A 1.219(3)
C5 C6 1.407(4)
C5 C10 1.421(4)
O1A C14A 1.208(3)
C6 C7 1.348(5)
N1A C9A 1.396(3)
N1A C11A 1.467(3)
N1A C12A 1.470(3)
C7 C8 1.410(4)
N4A N3A 1.406(3)
N4A C29A 1.300(3)
C8 C9 1.380(4)
N2A C1A 1.400(3)
N2A C11A 1.451(3)
N2A C13A 1.451(3)
C9 C10 1.422(4)
N3A C28A 1.293(3)
C23A C22A 1.402(3)
C23A C24A 1.376(3)
C9A C10A 1.424(3)
C9A C8A 1.385(3)
C29A C30A 1.454(3)
C28A C25A 1.458(3)
C15A C14A 1.471(3)
C15A C20A 1.403(3)
C15A C16A 1.381(3)
C18A C22A 1.480(3)
C18A C17A 1.400(3)
C18A C19A 1.403(3)
C1A C10A 1.424(3)
C1A C2A 1.379(4)
C11 C14 1.555(3)
C11 C21 1.562(3)
C22A C27A 1.393(3)
C14 C15 1.476(3)
C14A C11A 1.567(3)
C15 C16 1.391(3)
C15 C20 1.394(3)
C30A C31A 1.385(3)
C30A C35A 1.389(4)
C16 C17 1.377(3)
C24A C25A 1.385(3)
C17 C18 1.409(3)
C11A C21A 1.549(3)
C18 C19 1.396(3)
C18 C22 1.478(3)
C21A C20A 1.479(3)
C19 C20 1.384(3)
C10A C5A 1.417(3)
C25A C26A 1.392(3)
C8A C7A 1.406(3)
C5A C6A 1.413(4)
C5A C4A 1.412(4)
C7A C6A 1.367(4)
C20A C19A 1.382(3)
C26A C27A 1.377(3)
C31A C32A 1.382(4)
C17A C16A 1.382(3)
C35A C34A 1.377(4)
C32A C33A 1.369(4)
C20 C21 1.482(3)
C2A C3A 1.398(4)
C4A C3A 1.360(4)
C22 C23 1.403(3)
C22 C27 1.398(3)
C23 C24 1.377(3)
C33A C34A 1.378(4)
C29 C30 1.460(3)
C28 C25 1.461(3)
C27 C26 1.381(3)
C26 C25 1.393(3)
C25 C24 1.393(3)
C30 C31 1.397(3)
C30 C35 1.383(4)
C31 C32 1.383(4)
C32 C33 1.377(4)
C33 C34 1.385(4)
C34 C35 1.392(4)
